data_4035952
loop_
_publ_author_name
'Hoffmeyer, Patrick'
'Schneider, Christoph'

_publ_section_title
;
 Stereoselective Synthesis of 2,3,5-Trisubstituted Tetrahydrofurans
 Initiated by a Titanium-BINOLate-Catalyzed Vinylogous Aldol Reaction.
;
_journal_issue 2
_journal_name_full 'The Journal of organic chemistry'
_journal_page_first 1079
_journal_page_last 1084
_journal_paper_doi 10.1021/acs.joc.8b02828
_journal_volume 84
_journal_year 2019
_chemical_absolute_configuration ad
_chemical_formula_moiety 'C20 H19 Br O4'
_chemical_formula_sum 'C20 H19 Br O4'
_chemical_formula_weight 403.26
_space_group_crystal_system monoclinic
_space_group_IT_number 4
_space_group_name_Hall 'P 2yb'
_space_group_name_H-M_alt 'P 1 21 1'
_atom_sites_solution_hydrogens mixed
_atom_sites_solution_primary dual
_atom_sites_solution_secondary difmap
_audit_creation_method SHELXL-2018/3
_cell_angle_alpha 90
_cell_angle_beta 94.876(2)
_cell_angle_gamma 90
_cell_formula_units_Z 2
_cell_length_a 5.66410(10)
_cell_length_b 8.0176(2)
_cell_length_c 19.4004(4)
_cell_measurement_reflns_used 6397
_cell_measurement_temperature 130(2)
_cell_measurement_theta_max 32.3240
_cell_measurement_theta_min 2.5880
_cell_volume 877.83(3)
_computing_cell_refinement 'CrysAlisPro 1.171.39.46 (Rigaku OD, 2018)'
_computing_data_collection 'CrysAlisPro 1.171.39.46 (Rigaku OD, 2018)'
_computing_data_reduction 'CrysAlisPro 1.171.39.46 (Rigaku OD, 2018)'
_computing_molecular_graphics
;
 ORTEP3 for Windows
 L. J. Farrugia, J. Appl. Crystallogr. 1997, 30, 565.
 or
 DIAMOND Version 3.2k
 K. Brandenburg, Crystal Impact GbR, Bonn, Germany
;
_computing_publication_material
;
 WINGX
 L.J. Farrugia,
 J. Appl. Cryst., 2012, 45, 849-854.
;
_computing_structure_refinement 'SHELXL-2018/3 (Sheldrick, 2018)'
_computing_structure_solution SHELXT-2014-5
_diffrn_ambient_temperature 130(2)
_diffrn_detector_area_resol_mean 16.3560
_diffrn_measured_fraction_theta_full 1.000
_diffrn_measured_fraction_theta_max 0.950
_diffrn_measurement_device_type 'Xcalibur, Sapphire3, Gemini'
_diffrn_measurement_method '\w scans'
_diffrn_radiation_type MoK\a
_diffrn_radiation_wavelength 0.71073
_diffrn_reflns_av_R_equivalents 0.0229
_diffrn_reflns_av_unetI/netI 0.0289
_diffrn_reflns_Laue_measured_fraction_full 1.000
_diffrn_reflns_Laue_measured_fraction_max 0.950
_diffrn_reflns_limit_h_max 8
_diffrn_reflns_limit_h_min -8
_diffrn_reflns_limit_k_max 12
_diffrn_reflns_limit_k_min -11
_diffrn_reflns_limit_l_max 28
_diffrn_reflns_limit_l_min -29
_diffrn_reflns_number 16060
_diffrn_reflns_point_group_measured_fraction_full 0.999
_diffrn_reflns_point_group_measured_fraction_max 0.924
_diffrn_reflns_theta_full 30.510
_diffrn_reflns_theta_max 32.404
_diffrn_reflns_theta_min 2.107
_diffrn_source 'fine-focus sealed X-ray tube'
_exptl_absorpt_coefficient_mu 2.363
_exptl_absorpt_correction_T_max 1.00000
_exptl_absorpt_correction_T_min 0.91101
_exptl_absorpt_correction_type multi-scan
_exptl_absorpt_process_details
;
CrysAlisPro 1.171.39.46 (Rigaku Oxford Diffraction, 2018)
Empirical absorption correction using spherical harmonics,
 implemented in SCALE3 ABSPACK scaling algorithm.
;
_exptl_crystal_colour 'clear colourless'
_exptl_crystal_density_diffrn 1.526
_exptl_crystal_description prism
_exptl_crystal_F_000 412
_exptl_crystal_size_max 0.40
_exptl_crystal_size_mid 0.40
_exptl_crystal_size_min 0.30
_refine_diff_density_max 0.320
_refine_diff_density_min -0.478
_refine_diff_density_rms 0.052
_refine_ls_abs_structure_details
;
 Flack x determined using 2172 quotients [(I+)-(I-)]/[(I+)+(I-)]
 (Parsons, Flack and Wagner, Acta Cryst. B69 (2013) 249-259).
;
_refine_ls_abs_structure_Flack -0.013(3)
_refine_ls_extinction_method none
_refine_ls_goodness_of_fit_ref 1.030
_refine_ls_hydrogen_treatment mixed
_refine_ls_matrix_type full
_refine_ls_number_parameters 291
_refine_ls_number_reflns 5834
_refine_ls_number_restraints 4
_refine_ls_restrained_S_all 1.030
_refine_ls_R_factor_all 0.0330
_refine_ls_R_factor_gt 0.0264
_refine_ls_shift/su_max 0.002
_refine_ls_shift/su_mean 0.000
_refine_ls_structure_factor_coef Fsqd
_refine_ls_weighting_details 'w=1/[\s^2^(Fo^2^)+(0.0256P)^2^+0.1043P] where P=(Fo^2^+2Fc^2^)/3'
_refine_ls_weighting_scheme calc
_refine_ls_wR_factor_gt 0.0540
_refine_ls_wR_factor_ref 0.0566
_reflns_Friedel_coverage 0.832
_reflns_Friedel_fraction_full 0.999
_reflns_Friedel_fraction_max 0.895
_reflns_number_gt 5258
_reflns_number_total 5834
_reflns_threshold_expression 'I > 2\s(I)'
_cod_data_source_file jo8b02828_si_002.cif
_cod_data_source_block x2982fin
_cod_original_sg_symbol_H-M 'P 21'
_cod_database_code 4035952
_shelx_shelxl_version_number 2018/3
_shelx_space_group_comment
;
The symmetry employed for this shelxl refinement is uniquely defined
by the following loop, which should always be used as a source of
symmetry information in preference to the above space-group names.
They are only intended as comments.
;

loop_
_space_group_symop_operation_xyz
'x, y, z'
'-x, y+1/2, -z'

loop_
_atom_site_label
_atom_site_type_symbol
_atom_site_fract_x
_atom_site_fract_y
_atom_site_fract_z
_atom_site_U_iso_or_equiv
_atom_site_adp_type
_atom_site_occupancy
_atom_site_site_symmetry_order
_atom_site_calc_flag
_atom_site_refinement_flags_posn
_atom_site_refinement_flags_adp
_atom_site_refinement_flags_occupancy
_atom_site_disorder_assembly
_atom_site_disorder_group
Br1 Br 0.00199(4) 0.35195(3) 0.63042(2) 0.03176(7) Uani 1 1 d . . . . .
O1 O 0.5495(3) 0.42370(19) 0.33821(8) 0.0217(3) Uani 1 1 d . . . . .
O2 O 0.0958(3) 0.2497(2) 0.19769(8) 0.0295(4) Uani 1 1 d . . . . .
O3 O 0.5338(3) 0.2649(2) 0.09159(8) 0.0300(4) Uani 1 1 d . . . . .
O4 O 0.2199(3) 0.4389(2) 0.08995(8) 0.0234(3) Uani 1 1 d D . . . .
C1 C 0.6298(4) 0.4011(3) 0.27125(10) 0.0186(4) Uani 1 1 d . . . . .
C2 C 0.5054(4) 0.2365(3) 0.24325(10) 0.0175(4) Uani 1 1 d . . . . .
C3 C 0.4236(4) 0.1540(3) 0.30863(11) 0.0221(4) Uani 1 1 d . . . . .
C4 C 0.5332(4) 0.2608(3) 0.36808(10) 0.0204(4) Uani 1 1 d . . . . .
C5 C 0.5790(4) 0.5581(3) 0.22991(11) 0.0185(4) Uani 1 1 d . . . . .
C6 C 0.7363(4) 0.6087(3) 0.18258(11) 0.0238(4) Uani 1 1 d . . . . .
C7 C 0.6903(5) 0.7525(3) 0.14409(12) 0.0288(5) Uani 1 1 d . . . . .
C8 C 0.4885(4) 0.8464(4) 0.15180(11) 0.0288(4) Uani 1 1 d . . . . .
C9 C 0.3317(5) 0.7956(3) 0.19900(13) 0.0275(5) Uani 1 1 d . . . . .
C10 C 0.3777(4) 0.6526(3) 0.23806(12) 0.0230(4) Uani 1 1 d . . . . .
C11 C 0.3022(4) 0.2705(3) 0.18964(10) 0.0189(4) Uani 1 1 d . . . . .
C12 C 0.3698(4) 0.3261(3) 0.11773(9) 0.0196(4) Uani 1 1 d . . . . .
C13 C 0.265(2) 0.504(2) 0.0218(5) 0.0262(15) Uani 0.74(3) 1 d D . P A 1
H13A H 0.344657 0.418248 -0.004749 0.031 Uiso 0.74(3) 1 calc R U P A 1
H13B H 0.368641 0.603346 0.026836 0.031 Uiso 0.74(3) 1 calc R U P A 1
C14 C 0.0288(17) 0.5496(16) -0.0152(4) 0.0331(16) Uani 0.74(3) 1 d D . P A 1
H14A H -0.071548 0.450026 -0.020284 0.050 Uiso 0.74(3) 1 calc R U P A 1
H14B H 0.053177 0.594531 -0.061026 0.050 Uiso 0.74(3) 1 calc R U P A 1
H14C H -0.048695 0.633893 0.011691 0.050 Uiso 0.74(3) 1 calc R U P A 1
C13F C 0.266(6) 0.485(6) 0.0194(15) 0.0262(15) Uani 0.26(3) 1 d D . P A 2
H13C H 0.276290 0.384286 -0.009683 0.031 Uiso 0.26(3) 1 calc R U P A 2
H13D H 0.416852 0.547498 0.019411 0.031 Uiso 0.26(3) 1 calc R U P A 2
C14F C 0.060(5) 0.593(3) -0.0077(12) 0.0331(16) Uani 0.26(3) 1 d D . P A 2
H14D H -0.087181 0.529013 -0.007857 0.050 Uiso 0.26(3) 1 calc R U P A 2
H14E H 0.083495 0.629176 -0.054865 0.050 Uiso 0.26(3) 1 calc R U P A 2
H14F H 0.050868 0.691043 0.022176 0.050 Uiso 0.26(3) 1 calc R U P A 2
C15 C 0.3969(4) 0.2773(3) 0.43099(10) 0.0179(4) Uani 1 1 d . . . . .
C16 C 0.1805(3) 0.3611(4) 0.42770(9) 0.0204(4) Uani 1 1 d . . . . .
C17 C 0.0604(4) 0.3833(3) 0.48656(11) 0.0213(5) Uani 1 1 d . . . . .
C18 C 0.1600(4) 0.3194(2) 0.54877(10) 0.0206(5) Uani 1 1 d . . . . .
C19 C 0.3720(4) 0.2338(3) 0.55361(11) 0.0212(4) Uani 1 1 d . . . . .
C20 C 0.4893(4) 0.2137(3) 0.49386(11) 0.0200(4) Uani 1 1 d . . . . .
H1 H 0.802(4) 0.377(4) 0.2765(12) 0.025(7) Uiso 1 1 d . . . . .
H2 H 0.630(5) 0.162(3) 0.2217(14) 0.017(7) Uiso 1 1 d . . . . .
H3A H 0.460(5) 0.035(3) 0.3133(13) 0.019(6) Uiso 1 1 d . . . . .
H3B H 0.247(5) 0.154(3) 0.3066(14) 0.022(7) Uiso 1 1 d . . . . .
H4 H 0.697(5) 0.221(3) 0.3820(13) 0.019(6) Uiso 1 1 d . . . . .
H6 H 0.876(5) 0.543(3) 0.1787(13) 0.018(6) Uiso 1 1 d . . . . .
H7 H 0.803(5) 0.788(4) 0.1111(15) 0.032(8) Uiso 1 1 d . . . . .
H8 H 0.455(5) 0.938(4) 0.1272(14) 0.028(7) Uiso 1 1 d . . . . .
H9 H 0.197(5) 0.851(5) 0.2059(12) 0.029(6) Uiso 1 1 d . . . . .
H10 H 0.275(5) 0.610(4) 0.2696(15) 0.026(7) Uiso 1 1 d . . . . .
H16 H 0.118(5) 0.407(3) 0.3842(14) 0.026(7) Uiso 1 1 d . . . . .
H17 H -0.086(5) 0.446(4) 0.4836(14) 0.026(7) Uiso 1 1 d . . . . .
H19 H 0.441(5) 0.192(4) 0.5970(16) 0.031(7) Uiso 1 1 d . . . . .
H20 H 0.635(5) 0.161(4) 0.4969(15) 0.030(8) Uiso 1 1 d . . . . .

loop_
_atom_site_aniso_label
_atom_site_aniso_U_11
_atom_site_aniso_U_22
_atom_site_aniso_U_33
_atom_site_aniso_U_23
_atom_site_aniso_U_13
_atom_site_aniso_U_12
Br1 0.03486(11) 0.03713(13) 0.02515(10) -0.00313(13) 0.01348(8) -0.00227(14)
O1 0.0322(8) 0.0194(7) 0.0142(7) -0.0023(6) 0.0057(6) -0.0081(6)
O2 0.0235(8) 0.0378(10) 0.0269(8) 0.0077(7) 0.0015(6) -0.0019(7)
O3 0.0346(9) 0.0359(9) 0.0205(7) 0.0008(7) 0.0075(6) 0.0089(7)
O4 0.0286(8) 0.0260(8) 0.0156(7) 0.0032(6) 0.0012(6) 0.0039(6)
C1 0.0216(9) 0.0203(10) 0.0142(8) -0.0009(6) 0.0030(7) -0.0032(7)
C2 0.0235(10) 0.0151(9) 0.0140(8) -0.0012(7) 0.0016(7) -0.0014(8)
C3 0.0310(12) 0.0187(10) 0.0166(9) 0.0003(8) 0.0011(8) -0.0024(9)
C4 0.0250(11) 0.0211(11) 0.0150(9) -0.0007(8) 0.0003(8) -0.0023(8)
C5 0.0211(10) 0.0187(10) 0.0155(9) -0.0025(7) 0.0006(7) -0.0045(8)
C6 0.0258(11) 0.0248(11) 0.0211(10) 0.0016(8) 0.0041(8) -0.0026(9)
C7 0.0377(13) 0.0267(12) 0.0224(10) 0.0043(9) 0.0062(9) -0.0037(10)
C8 0.0459(12) 0.0168(9) 0.0229(8) 0.0015(12) -0.0015(8) -0.0032(14)
C9 0.0324(12) 0.0198(10) 0.0301(11) -0.0049(8) 0.0005(9) 0.0032(9)
C10 0.0265(11) 0.0205(11) 0.0226(10) -0.0044(8) 0.0053(8) -0.0015(9)
C11 0.0239(10) 0.0154(9) 0.0176(9) -0.0028(7) 0.0035(7) 0.0000(8)
C12 0.0250(9) 0.0191(13) 0.0144(7) -0.0015(7) -0.0005(6) -0.0014(8)
C13 0.0321(12) 0.030(4) 0.0157(11) 0.0029(17) -0.0001(9) -0.0035(17)
C14 0.045(3) 0.029(4) 0.025(2) 0.006(3) -0.0001(17) 0.013(3)
C13F 0.0321(12) 0.030(4) 0.0157(11) 0.0029(17) -0.0001(9) -0.0035(17)
C14F 0.045(3) 0.029(4) 0.025(2) 0.006(3) -0.0001(17) 0.013(3)
C15 0.0212(9) 0.0162(9) 0.0162(8) 0.0018(7) 0.0002(7) -0.0032(8)
C16 0.0220(8) 0.0216(9) 0.0170(7) 0.0025(10) -0.0014(6) 0.0006(11)
C17 0.0187(8) 0.0207(13) 0.0247(9) 0.0028(8) 0.0031(7) -0.0002(8)
C18 0.0221(9) 0.0213(14) 0.0192(8) 0.0012(7) 0.0053(7) -0.0039(8)
C19 0.0241(10) 0.0222(11) 0.0173(9) 0.0043(8) 0.0012(8) -0.0009(8)
C20 0.0214(10) 0.0199(10) 0.0184(9) 0.0036(8) 0.0007(7) 0.0019(8)

loop_
_atom_type_symbol
_atom_type_description
_atom_type_scat_dispersion_real
_atom_type_scat_dispersion_imag
_atom_type_scat_source
Br Br -0.2901 2.4595 'International Tables Vol C Tables 4.2.6.8 and 6.1.1.4'
O O 0.0106 0.0060 'International Tables Vol C Tables 4.2.6.8 and 6.1.1.4'
C C 0.0033 0.0016 'International Tables Vol C Tables 4.2.6.8 and 6.1.1.4'
H H 0.0000 0.0000 'International Tables Vol C Tables 4.2.6.8 and 6.1.1.4'

loop_
_geom_angle_atom_site_label_1
_geom_angle_atom_site_label_2
_geom_angle_atom_site_label_3
_geom_angle
C1 O1 C4 106.81(15)
C12 O4 C13F 113.2(12)
C12 O4 C13 117.1(5)
O1 C1 C5 108.55(17)
O1 C1 C2 104.69(15)
C5 C1 C2 117.24(17)
O1 C1 H1 108.6(14)
C5 C1 H1 111.0(17)
C2 C1 H1 106.3(18)
C11 C2 C3 112.37(18)
C11 C2 C1 112.35(17)
C3 C2 C1 103.55(15)
C11 C2 H2 109.4(15)
C3 C2 H2 110.3(15)
C1 C2 H2 108.8(15)
C4 C3 C2 104.49(18)
C4 C3 H3A 114.1(15)
C2 C3 H3A 114.8(15)
C4 C3 H3B 111.8(16)
C2 C3 H3B 109.7(16)
H3A C3 H3B 102(2)
O1 C4 C15 107.61(18)
O1 C4 C3 103.99(15)
C15 C4 C3 117.31(19)
O1 C4 H4 108.2(16)
C15 C4 H4 109.8(15)
C3 C4 H4 109.5(15)
C10 C5 C6 119.5(2)
C10 C5 C1 121.1(2)
C6 C5 C1 119.4(2)
C7 C6 C5 119.8(2)
C7 C6 H6 122.3(16)
C5 C6 H6 117.9(16)
C6 C7 C8 120.8(2)
C6 C7 H7 119.1(17)
C8 C7 H7 120.1(17)
C7 C8 C9 119.4(3)
C7 C8 H8 122.2(18)
C9 C8 H8 118.4(19)
C10 C9 C8 120.1(3)
C10 C9 H9 117(2)
C8 C9 H9 123(2)
C9 C10 C5 120.4(2)
C9 C10 H10 123.8(18)
C5 C10 H10 115.8(18)
O2 C11 C2 125.29(19)
O2 C11 C12 118.39(19)
C2 C11 C12 116.21(17)
O3 C12 O4 126.87(19)
O3 C12 C11 121.62(19)
O4 C12 C11 111.43(17)
O4 C13 C14 107.5(7)
O4 C13 H13A 110.2
C14 C13 H13A 110.2
O4 C13 H13B 110.2
C14 C13 H13B 110.2
H13A C13 H13B 108.5
C13 C14 H14A 109.5
C13 C14 H14B 109.5
H14A C14 H14B 109.5
C13 C14 H14C 109.5
H14A C14 H14C 109.5
H14B C14 H14C 109.5
O4 C13F C14F 106.0(18)
O4 C13F H13C 110.5
C14F C13F H13C 110.5
O4 C13F H13D 110.5
C14F C13F H13D 110.5
H13C C13F H13D 108.7
C13F C14F H14D 109.5
C13F C14F H14E 109.5
H14D C14F H14E 109.5
C13F C14F H14F 109.5
H14D C14F H14F 109.5
H14E C14F H14F 109.5
C20 C15 C16 118.92(19)
C20 C15 C4 120.1(2)
C16 C15 C4 120.99(18)
C17 C16 C15 120.92(19)
C17 C16 H16 120.3(16)
C15 C16 H16 118.7(16)
C18 C17 C16 118.46(19)
C18 C17 H17 121.8(16)
C16 C17 H17 119.7(16)
C19 C18 C17 122.06(19)
C19 C18 Br1 118.69(15)
C17 C18 Br1 119.25(15)
C18 C19 C20 118.33(19)
C18 C19 H19 121.5(18)
C20 C19 H19 120.1(18)
C15 C20 C19 121.3(2)
C15 C20 H20 119.6(18)
C19 C20 H20 119.1(18)

loop_
_geom_bond_atom_site_label_1
_geom_bond_atom_site_label_2
_geom_bond_distance
Br1 C18 1.902(2)
O1 C1 1.424(2)
O1 C4 1.435(3)
O2 C11 1.204(3)
O3 C12 1.200(3)
O4 C12 1.324(3)
O4 C13F 1.46(2)
O4 C13 1.463(7)
C1 C5 1.507(3)
C1 C2 1.571(3)
C1 H1 0.99(2)
C2 C11 1.509(3)
C2 C3 1.537(3)
C2 H2 1.04(3)
C3 C4 1.526(3)
C3 H3A 0.98(3)
C3 H3B 1.00(3)
C4 C15 1.505(3)
C4 H4 1.00(3)
C5 C10 1.390(3)
C5 C6 1.393(3)
C6 C7 1.386(3)
C6 H6 0.96(3)
C7 C8 1.387(4)
C7 H7 0.98(3)
C8 C9 1.389(3)
C8 H8 0.89(3)
C9 C10 1.387(3)
C9 H9 0.90(3)
C10 H10 0.94(3)
C11 C12 1.544(3)
C13 C14 1.509(9)
C13 H13A 0.9900
C13 H13B 0.9900
C14 H14A 0.9800
C14 H14B 0.9800
C14 H14C 0.9800
C13F C14F 1.51(2)
C13F H13C 0.9900
C13F H13D 0.9900
C14F H14D 0.9800
C14F H14E 0.9800
C14F H14F 0.9800
C15 C20 1.383(3)
C15 C16 1.394(3)
C16 C17 1.389(3)
C16 H16 0.96(3)
C17 C18 1.386(3)
C17 H17 0.97(3)
C18 C19 1.380(3)
C19 C20 1.393(3)
C19 H19 0.96(3)
C20 H20 0.93(3)
